data_7702644
loop_
_publ_author_name
'Mata, Jos\'e A.'
'Peris, Eduardo'

_publ_section_title
;
 Syntheses, crystal structures and electrochemical studies of bi- and
 trimetallic conjugated ferrocene-based complexes
;
_journal_issue 24
_journal_name_full 'Journal of the Chemical Society, Dalton Transactions'
_journal_page_first 3634
_journal_paper_doi 10.1039/b104433h
_journal_year 2001
_chemical_formula_moiety 'Fc-==-Fc-==-Py-Cr(CO)5 e/e'
_chemical_formula_sum 'C34 H25 Cr Fe2 N O5'
_chemical_formula_weight 691.25
_space_group_IT_number 2
_space_group_name_Hall '-P 1'
_space_group_name_H-M_alt 'P -1'
_symmetry_cell_setting triclinic
_symmetry_space_group_name_H-M 'P -1'
_atom_sites_solution_hydrogens geom
_atom_sites_solution_primary direct
_atom_sites_solution_secondary difmap
_audit_creation_method SHELXL-97
_cell_angle_alpha 83.488(2)
_cell_angle_beta 77.095(2)
_cell_angle_gamma 84.630(2)
_cell_formula_units_Z 4
_cell_length_a 10.4406(8)
_cell_length_b 15.0730(12)
_cell_length_c 20.1531(16)
_cell_measurement_temperature 293(2)
_cell_volume 3063.8(4)
_computing_cell_refinement 'Bruker SMART'
_computing_data_collection 'Bruker SMART'
_computing_data_reduction 'Bruker SHELXTL'
_computing_molecular_graphics 'Bruker SHELXTL'
_computing_publication_material 'Bruker SHELXTL'
_computing_structure_refinement 'SHELXL-97 (Sheldrick, 1997)'
_computing_structure_solution 'SHELXS-97 (Sheldrick, 1990)'
_diffrn_ambient_temperature 293(2)
_diffrn_measured_fraction_theta_full 0.999
_diffrn_measured_fraction_theta_max 0.999
_diffrn_measurement_device_type 'CCD area detector'
_diffrn_measurement_method 'phi and omega scans'
_diffrn_radiation_monochromator graphite
_diffrn_radiation_source 'fine-focus sealed tube'
_diffrn_radiation_type MoK\a
_diffrn_radiation_wavelength 0.71073
_diffrn_reflns_av_R_equivalents 0.0466
_diffrn_reflns_av_sigmaI/netI 0.0827
_diffrn_reflns_limit_h_max 11
_diffrn_reflns_limit_h_min -11
_diffrn_reflns_limit_k_max 16
_diffrn_reflns_limit_k_min -16
_diffrn_reflns_limit_l_max 14
_diffrn_reflns_limit_l_min -22
_diffrn_reflns_number 15180
_diffrn_reflns_theta_full 23.25
_diffrn_reflns_theta_max 23.25
_diffrn_reflns_theta_min 1.04
_exptl_absorpt_coefficient_mu 1.325
_exptl_absorpt_correction_type 'Bruker SADABS'
_exptl_crystal_colour Red
_exptl_crystal_density_diffrn 1.499
_exptl_crystal_density_method 'not measured'
_exptl_crystal_description Prism
_exptl_crystal_F_000 1408
_exptl_crystal_size_max 0.19
_exptl_crystal_size_mid 0.19
_exptl_crystal_size_min 0.12
_refine_diff_density_max 0.339
_refine_diff_density_min -0.295
_refine_diff_density_rms 0.059
_refine_ls_extinction_method none
_refine_ls_goodness_of_fit_ref 0.906
_refine_ls_hydrogen_treatment mixed
_refine_ls_matrix_type full
_refine_ls_number_parameters 775
_refine_ls_number_reflns 8820
_refine_ls_number_restraints 0
_refine_ls_restrained_S_all 0.906
_refine_ls_R_factor_all 0.0929
_refine_ls_R_factor_gt 0.0416
_refine_ls_shift/su_max 0.009
_refine_ls_shift/su_mean 0.002
_refine_ls_structure_factor_coef Fsqd
_refine_ls_weighting_details 'calc w==1/[\s^2^(Fo^2^)+(0.0493P)^2^+0.0000P] where P==(Fo^2^+2Fc^2^)/3'
_refine_ls_weighting_scheme calc
_refine_ls_wR_factor_gt 0.0835
_refine_ls_wR_factor_ref 0.1062
_reflns_number_gt 5176
_reflns_number_total 8820
_reflns_threshold_expression >2sigma(I)
_cod_data_source_file b104433h.txt
_cod_data_source_block for_compund_3-Cr
_cod_depositor_comments
;
The following automatic conversions were performed:

data item '_symmetry_cell_setting' value 'Triclinic' was changed to
'triclinic' in accordance with the
/home/saulius/struct/COD-crude-data/automatic-downloads/DataCite-retrospective/RSC/depositions/lib/dictionaries/cif_core.dic
dictionary named 'cif_core.dic' version 2.4.2 last updated on
2011-04-26.

Automatic conversion script
Id: cif_fix_values 6909 2019-04-08 15:41:33Z antanas 
;
_cod_original_sg_symbol_H-M P-1
_cod_database_code 7702644

loop_
_symmetry_equiv_pos_as_xyz
'x, y, z'
'-x, -y, -z'

loop_
_atom_site_label
_atom_site_type_symbol
_atom_site_fract_x
_atom_site_fract_y
_atom_site_fract_z
_atom_site_U_iso_or_equiv
_atom_site_adp_type
_atom_site_occupancy
_atom_site_symmetry_multiplicity
_atom_site_calc_flag
_atom_site_refinement_flags
Fe1 Fe 0.64985(7) 0.06620(5) 0.23255(4) 0.0551(2) Uani 1 1 d .
Cr1 Cr 0.56020(9) -0.30503(6) 0.42704(4) 0.0614(3) Uani 1 1 d .
N1 N 0.4224(4) -0.1891(3) 0.4405(2) 0.0508(11) Uani 1 1 d .
C1 C 0.7691(7) 0.0321(4) 0.1443(3) 0.086(2) Uani 1 1 d .
H1 H 0.7866 -0.0256 0.1310 0.103 Uiso 1 1 calc R
Fe2 Fe 0.01122(7) 0.27424(6) 0.36590(4) 0.0678(3) Uani 1 1 d .
C2 C 0.6653(6) 0.0935(5) 0.1299(3) 0.085(2) Uani 1 1 d .
H2 H 0.6036 0.0837 0.1051 0.103 Uiso 1 1 calc R
C3 C 0.6728(6) 0.1707(4) 0.1594(3) 0.0691(16) Uani 1 1 d .
H3 H 0.6159 0.2219 0.1586 0.083 Uiso 1 1 calc R
C4 C 0.7804(5) 0.1585(4) 0.1908(3) 0.0698(17) Uani 1 1 d .
H4 H 0.8079 0.2007 0.2139 0.084 Uiso 1 1 calc R
C5 C 0.8403(5) 0.0721(4) 0.1816(3) 0.0774(19) Uani 1 1 d .
H5 H 0.9137 0.0466 0.1975 0.093 Uiso 1 1 calc R
C6 C 0.4806(5) 0.0931(4) 0.3037(3) 0.0624(16) Uani 1 1 d .
C7 C 0.5907(6) 0.0804(5) 0.3344(3) 0.0816(19) Uani 1 1 d .
H7 H 0.6182 0.1217 0.3583 0.098 Uiso 1 1 calc R
C8 C 0.6517(7) -0.0052(6) 0.3226(4) 0.107(3) Uani 1 1 d .
H8 H 0.7282 -0.0295 0.3361 0.128 Uiso 1 1 calc R
C9 C 0.5791(8) -0.0469(5) 0.2879(5) 0.114(3) Uani 1 1 d .
H9 H 0.5958 -0.1050 0.2750 0.137 Uiso 1 1 calc R
C10 C 0.4749(6) 0.0143(5) 0.2752(4) 0.093(2) Uani 1 1 d .
H10 H 0.4120 0.0036 0.2514 0.111 Uiso 1 1 calc R
C11 C 0.3905(5) 0.1725(4) 0.3061(3) 0.0696(17) Uani 1 1 d .
H11 H 0.4186 0.2229 0.3198 0.084 Uiso 1 1 calc R
C12 C 0.2772(6) 0.1810(4) 0.2915(3) 0.0733(17) Uani 1 1 d .
H12 H 0.2494 0.1311 0.2768 0.088 Uiso 1 1 calc R
C13 C 0.1852(5) 0.2618(5) 0.2954(3) 0.0712(18) Uani 1 1 d .
C14 C 0.1811(6) 0.3359(5) 0.3330(3) 0.083(2) Uani 1 1 d .
H14 H 0.2397 0.3442 0.3601 0.099 Uiso 1 1 calc R
C15 C 0.0728(7) 0.3952(5) 0.3227(4) 0.103(3) Uani 1 1 d .
H15 H 0.0486 0.4496 0.3412 0.124 Uiso 1 1 calc R
C16 C 0.0093(7) 0.3586(6) 0.2808(4) 0.108(3) Uani 1 1 d .
H16 H -0.0650 0.3844 0.2659 0.129 Uiso 1 1 calc R
C17 C 0.0758(6) 0.2746(5) 0.2637(3) 0.091(2) Uani 1 1 d .
H17 H 0.0518 0.2355 0.2368 0.109 Uiso 1 1 calc R
C18 C -0.0126(6) 0.1598(4) 0.4316(3) 0.0725(19) Uani 1 1 d .
C19 C -0.0079(6) 0.2340(5) 0.4674(3) 0.082(2) Uani 1 1 d .
H19 H 0.0533 0.2397 0.4936 0.099 Uiso 1 1 calc R
C20 C -0.1098(8) 0.2976(5) 0.4573(4) 0.109(3) Uani 1 1 d .
H20 H -0.1283 0.3525 0.4755 0.131 Uiso 1 1 calc R
C21 C -0.1781(6) 0.2640(6) 0.4152(4) 0.109(3) Uani 1 1 d .
H21 H -0.2516 0.2926 0.4010 0.131 Uiso 1 1 calc R
C22 C -0.1180(6) 0.1789(5) 0.3973(3) 0.092(2) Uani 1 1 d .
H22 H -0.1431 0.1427 0.3687 0.111 Uiso 1 1 calc R
C23 C 0.0744(5) 0.0771(4) 0.4248(3) 0.0688(17) Uani 1 1 d .
H23 H 0.0613 0.0389 0.3941 0.083 Uiso 1 1 calc R
C24 C 0.1677(5) 0.0522(4) 0.4574(3) 0.0641(16) Uani 1 1 d .
H24 H 0.1819 0.0906 0.4877 0.077 Uiso 1 1 calc R
C25 C 0.2537(5) -0.0317(3) 0.4509(2) 0.0521(14) Uani 1 1 d .
C26 C 0.3534(5) -0.0486(4) 0.4854(3) 0.0626(15) Uani 1 1 d .
H26 H 0.3674 -0.0073 0.5135 0.075 Uiso 1 1 calc R
C27 C 0.2381(6) -0.0980(4) 0.4118(3) 0.0710(17) Uani 1 1 d .
H27 H 0.1706 -0.0914 0.3879 0.085 Uiso 1 1 calc R
C28 C 0.4329(5) -0.1261(4) 0.4788(3) 0.0593(14) Uani 1 1 d .
H28 H 0.4994 -0.1350 0.5033 0.071 Uiso 1 1 calc R
C29 C 0.3231(6) -0.1741(4) 0.4083(3) 0.0687(16) Uani 1 1 d .
H29 H 0.3102 -0.2176 0.3816 0.082 Uiso 1 1 calc R
O30 O 0.7598(5) -0.4606(4) 0.4068(3) 0.131(2) Uani 1 1 d .
C30 C 0.6831(7) -0.4017(4) 0.4150(3) 0.085(2) Uani 1 1 d .
C31 C 0.4266(8) -0.3854(4) 0.4351(3) 0.085(2) Uani 1 1 d .
O31 O 0.3546(6) -0.4386(3) 0.4388(3) 0.131(2) Uani 1 1 d .
O32 O 0.7965(5) -0.1953(3) 0.4066(2) 0.1020(16) Uani 1 1 d .
C32 C 0.7036(7) -0.2349(4) 0.4157(3) 0.0728(18) Uani 1 1 d .
O33 O 0.5657(5) -0.2836(3) 0.2752(2) 0.0880(14) Uani 1 1 d .
C33 C 0.5642(5) -0.2894(3) 0.3321(3) 0.0621(16) Uani 1 1 d .
O34 O 0.5420(5) -0.3389(3) 0.5797(2) 0.1115(17) Uani 1 1 d .
C34 C 0.5475(6) -0.3246(4) 0.5229(3) 0.0739(18) Uani 1 1 d .
N50 N 0.1426(4) 0.6978(3) 0.1432(2) 0.0464(10) Uani 1 1 d .
Fe50 Fe 0.58683(6) 0.48627(4) 0.18590(3) 0.0432(2) Uani 1 1 d .
Cr50 Cr 0.12471(8) 0.81414(6) 0.19853(4) 0.0605(3) Uani 1 1 d .
Fe51 Fe 0.26016(7) 0.20738(5) 0.01914(4) 0.0490(2) Uani 1 1 d .
C51 C 0.7368(5) 0.5204(4) 0.2254(3) 0.0617(15) Uani 1 1 d .
H51 H 0.7520 0.5779 0.2328 0.074 Uiso 1 1 calc R
C52 C 0.6595(6) 0.4608(5) 0.2721(3) 0.0686(17) Uani 1 1 d .
H52 H 0.6137 0.4714 0.3160 0.082 Uiso 1 1 calc R
C53 C 0.6635(5) 0.3814(4) 0.2405(3) 0.0669(16) Uani 1 1 d .
H53 H 0.6210 0.3302 0.2599 0.080 Uiso 1 1 calc R
C54 C 0.7422(5) 0.3933(3) 0.1752(3) 0.0556(14) Uani 1 1 d .
H54 H 0.7612 0.3512 0.1434 0.067 Uiso 1 1 calc R
C55 C 0.7879(5) 0.4784(4) 0.1653(3) 0.0548(14) Uani 1 1 d .
H55 H 0.8425 0.5032 0.1259 0.066 Uiso 1 1 calc R
C56 C 0.4556(5) 0.4591(3) 0.1296(3) 0.0490(13) Uani 1 1 d .
C57 C 0.3929(5) 0.4690(4) 0.1982(3) 0.0616(15) Uani 1 1 d .
H57 H 0.3471 0.4259 0.2287 0.074 Uiso 1 1 calc R
C58 C 0.4116(5) 0.5565(4) 0.2129(3) 0.0697(17) Uani 1 1 d .
H58 H 0.3789 0.5807 0.2544 0.084 Uiso 1 1 calc R
C59 C 0.4875(5) 0.5995(4) 0.1544(3) 0.0641(16) Uani 1 1 d .
H59 H 0.5152 0.6572 0.1500 0.077 Uiso 1 1 calc R
C60 C 0.5146(5) 0.5397(4) 0.1032(3) 0.0570(14) Uani 1 1 d .
H60 H 0.5637 0.5516 0.0591 0.068 Uiso 1 1 calc R
C61 C 0.4613(5) 0.3809(4) 0.0916(3) 0.0535(14) Uani 1 1 d .
H61 H 0.5206 0.3801 0.0497 0.064 Uiso 1 1 calc R
C62 C 0.3902(5) 0.3126(4) 0.1116(3) 0.0561(14) Uani 1 1 d .
H62 H 0.3315 0.3141 0.1537 0.067 Uiso 1 1 calc R
C63 C 0.3923(5) 0.2337(3) 0.0753(3) 0.0520(13) Uani 1 1 d .
C64 C 0.3265(5) 0.1555(4) 0.1039(3) 0.0604(15) Uani 1 1 d .
H64 H 0.2742 0.1471 0.1477 0.072 Uiso 1 1 calc R
C65 C 0.3535(6) 0.0932(4) 0.0551(3) 0.0701(17) Uani 1 1 d .
H65 H 0.3240 0.0359 0.0612 0.084 Uiso 1 1 calc R
C66 C 0.4334(6) 0.1325(4) -0.0047(3) 0.0708(17) Uani 1 1 d .
H66 H 0.4652 0.1060 -0.0452 0.085 Uiso 1 1 calc R
C67 C 0.4566(5) 0.2197(4) 0.0076(3) 0.0609(15) Uani 1 1 d .
H67 H 0.5058 0.2605 -0.0236 0.073 Uiso 1 1 calc R
C68 C 0.1199(5) 0.3125(3) 0.0206(3) 0.0480(13) Uani 1 1 d .
C69 C 0.1897(6) 0.3018(3) -0.0469(3) 0.0595(15) Uani 1 1 d .
H69 H 0.2382 0.3447 -0.0762 0.071 Uiso 1 1 calc R
C70 C 0.1735(6) 0.2149(4) -0.0624(3) 0.0712(17) Uani 1 1 d .
H70 H 0.2087 0.1911 -0.1038 0.085 Uiso 1 1 calc R
C71 C 0.0956(6) 0.1710(4) -0.0051(4) 0.0776(19) Uani 1 1 d .
H71 H 0.0710 0.1127 -0.0017 0.093 Uiso 1 1 calc R
C72 C 0.0603(5) 0.2299(4) 0.0468(3) 0.0655(16) Uani 1 1 d .
H72 H 0.0080 0.2174 0.0902 0.079 Uiso 1 1 calc R
C73 C 0.1120(4) 0.3883(3) 0.0591(3) 0.0489(13) Uani 1 1 d .
H73 H 0.0737 0.3806 0.1055 0.059 Uiso 1 1 calc R
C74 C 0.1546(5) 0.4684(3) 0.0343(2) 0.0490(13) Uani 1 1 d .
H74 H 0.1905 0.4761 -0.0124 0.059 Uiso 1 1 calc R
C75 C 0.1507(4) 0.5444(3) 0.0723(2) 0.0426(12) Uani 1 1 d .
C76 C 0.1878(5) 0.6271(3) 0.0397(3) 0.0562(14) Uani 1 1 d .
H76 H 0.2165 0.6334 -0.0076 0.067 Uiso 1 1 calc R
C77 C 0.1107(5) 0.5424(3) 0.1427(3) 0.0539(14) Uani 1 1 d .
H77 H 0.0862 0.4890 0.1683 0.065 Uiso 1 1 calc R
C78 C 0.1832(5) 0.6993(3) 0.0755(3) 0.0570(14) Uani 1 1 d .
H78 H 0.2101 0.7530 0.0512 0.068 Uiso 1 1 calc R
C79 C 0.1065(5) 0.6179(4) 0.1753(3) 0.0561(14) Uani 1 1 d .
H79 H 0.0769 0.6136 0.2225 0.067 Uiso 1 1 calc R
O80 O 0.0929(6) 0.9794(3) 0.2707(3) 0.130(2) Uani 1 1 d .
C80 C 0.1037(7) 0.9143(5) 0.2441(3) 0.090(2) Uani 1 1 d .
O81 O 0.4183(5) 0.8356(3) 0.1707(2) 0.1063(16) Uani 1 1 d .
C81 C 0.3109(7) 0.8244(4) 0.1786(3) 0.0750(18) Uani 1 1 d .
O82 O -0.1691(4) 0.7989(4) 0.2379(2) 0.1115(17) Uani 1 1 d .
C82 C -0.0603(6) 0.8035(4) 0.2226(3) 0.0700(17) Uani 1 1 d .
C83 C 0.1395(6) 0.7440(4) 0.2814(3) 0.0793(19) Uani 1 1 d .
O84 O 0.0997(4) 0.9422(3) 0.0743(2) 0.0901(14) Uani 1 1 d .
C84 C 0.1082(5) 0.8914(4) 0.1195(3) 0.0616(15) Uani 1 1 d .
O88 O 0.1469(6) 0.7062(3) 0.3327(3) 0.1213(19) Uani 1 1 d .

loop_
_atom_site_aniso_label
_atom_site_aniso_U_11
_atom_site_aniso_U_22
_atom_site_aniso_U_33
_atom_site_aniso_U_23
_atom_site_aniso_U_13
_atom_site_aniso_U_12
Fe1 0.0407(4) 0.0450(5) 0.0727(5) -0.0005(4) -0.0044(4) 0.0078(4)
Cr1 0.0722(6) 0.0558(6) 0.0553(6) -0.0047(4) -0.0183(5) 0.0111(5)
N1 0.060(3) 0.053(3) 0.041(3) -0.004(2) -0.017(2) 0.001(2)
C1 0.082(5) 0.080(5) 0.084(5) -0.022(4) 0.003(4) 0.023(4)
Fe2 0.0412(5) 0.0803(6) 0.0633(5) 0.0219(4) 0.0040(4) 0.0196(4)
C2 0.074(5) 0.107(6) 0.076(5) -0.009(4) -0.023(3) 0.008(4)
C3 0.062(4) 0.055(4) 0.084(4) 0.004(3) -0.013(3) 0.008(3)
C4 0.054(4) 0.055(4) 0.096(5) 0.012(3) -0.017(3) -0.002(3)
C5 0.044(4) 0.082(5) 0.090(5) 0.017(4) -0.001(3) 0.015(4)
C6 0.048(4) 0.062(4) 0.065(4) 0.003(3) 0.004(3) 0.008(3)
C7 0.062(4) 0.107(6) 0.066(4) 0.003(4) -0.008(3) 0.016(4)
C8 0.067(5) 0.113(7) 0.103(6) 0.053(5) 0.016(4) 0.027(5)
C9 0.078(6) 0.061(5) 0.170(9) 0.025(5) 0.025(5) -0.007(5)
C10 0.051(4) 0.073(5) 0.139(6) 0.000(4) 0.011(4) -0.013(4)
C11 0.045(4) 0.086(5) 0.068(4) 0.004(3) 0.001(3) 0.002(3)
C12 0.058(4) 0.098(5) 0.055(4) 0.010(3) 0.000(3) -0.007(4)
C13 0.043(3) 0.097(5) 0.055(4) 0.023(3) 0.006(3) 0.011(4)
C14 0.056(4) 0.086(5) 0.090(5) 0.023(4) -0.001(3) 0.004(4)
C15 0.067(5) 0.088(6) 0.125(7) 0.038(5) 0.008(4) 0.020(4)
C16 0.050(4) 0.150(8) 0.087(6) 0.068(5) 0.012(4) 0.026(5)
C17 0.064(4) 0.143(7) 0.052(4) 0.023(4) -0.006(3) 0.006(5)
C18 0.054(4) 0.079(5) 0.061(4) 0.028(3) 0.012(3) 0.015(4)
C19 0.081(5) 0.084(5) 0.063(4) 0.008(4) 0.008(3) 0.024(4)
C20 0.088(6) 0.105(6) 0.094(6) 0.016(5) 0.034(4) 0.042(5)
C21 0.039(4) 0.123(7) 0.124(7) 0.059(5) 0.023(4) 0.025(4)
C22 0.049(4) 0.101(6) 0.108(5) 0.031(4) 0.000(4) 0.002(4)
C23 0.057(4) 0.085(5) 0.053(4) 0.014(3) 0.002(3) -0.003(3)
C24 0.067(4) 0.075(4) 0.045(3) 0.003(3) -0.007(3) -0.004(3)
C25 0.058(4) 0.051(4) 0.041(3) 0.006(3) -0.004(3) 0.000(3)
C26 0.073(4) 0.051(4) 0.066(4) -0.006(3) -0.018(3) -0.005(3)
C27 0.080(4) 0.079(5) 0.058(4) -0.007(3) -0.033(3) 0.018(4)
C28 0.062(4) 0.061(4) 0.058(4) -0.003(3) -0.022(3) 0.001(3)
C29 0.084(4) 0.068(4) 0.061(4) -0.014(3) -0.033(3) 0.007(4)
O30 0.147(5) 0.119(4) 0.129(4) -0.039(3) -0.053(3) 0.077(4)
C30 0.105(5) 0.082(5) 0.071(4) -0.013(3) -0.034(4) 0.030(4)
C31 0.112(6) 0.053(4) 0.080(5) -0.001(3) -0.004(4) 0.001(4)
O31 0.143(5) 0.080(4) 0.161(5) -0.016(3) 0.002(4) -0.039(4)
O32 0.085(4) 0.122(4) 0.108(4) -0.013(3) -0.036(3) -0.012(3)
C32 0.077(5) 0.084(5) 0.061(4) -0.017(3) -0.026(4) 0.014(4)
O33 0.129(4) 0.081(3) 0.061(3) -0.012(2) -0.031(3) -0.008(3)
C33 0.077(4) 0.046(3) 0.066(4) -0.003(3) -0.024(3) -0.001(3)
O34 0.146(4) 0.127(4) 0.057(3) 0.007(3) -0.032(3) 0.017(3)
C34 0.089(5) 0.067(4) 0.060(4) 0.001(3) -0.019(4) 0.018(3)
N50 0.041(2) 0.045(3) 0.054(3) -0.010(2) -0.012(2) 0.001(2)
Fe50 0.0356(4) 0.0444(4) 0.0517(5) -0.0042(3) -0.0147(3) -0.0016(3)
Cr50 0.0602(6) 0.0583(6) 0.0720(6) -0.0214(4) -0.0316(5) 0.0114(5)
Fe51 0.0552(5) 0.0392(4) 0.0580(5) -0.0067(3) -0.0232(4) -0.0016(4)
C51 0.053(4) 0.062(4) 0.081(4) -0.018(3) -0.035(3) 0.003(3)
C52 0.062(4) 0.096(5) 0.049(4) -0.008(4) -0.023(3) 0.016(4)
C53 0.066(4) 0.062(4) 0.067(4) 0.014(3) -0.013(3) 0.001(3)
C54 0.059(4) 0.046(4) 0.064(4) -0.009(3) -0.024(3) 0.011(3)
C55 0.034(3) 0.068(4) 0.061(4) 0.006(3) -0.015(3) 0.003(3)
C56 0.039(3) 0.045(3) 0.069(4) -0.007(3) -0.025(3) 0.000(3)
C57 0.039(3) 0.071(4) 0.075(4) -0.011(3) -0.009(3) -0.005(3)
C58 0.038(3) 0.083(5) 0.093(5) -0.039(4) -0.018(3) 0.018(3)
C59 0.052(4) 0.049(4) 0.099(5) -0.008(3) -0.035(3) 0.007(3)
C60 0.049(3) 0.061(4) 0.064(4) 0.002(3) -0.027(3) 0.007(3)
C61 0.041(3) 0.059(4) 0.062(4) 0.000(3) -0.019(3) -0.001(3)
C62 0.045(3) 0.067(4) 0.060(4) -0.006(3) -0.021(3) 0.006(3)
C63 0.054(3) 0.049(4) 0.056(4) -0.005(3) -0.024(3) 0.006(3)
C64 0.064(4) 0.058(4) 0.062(4) 0.005(3) -0.023(3) -0.005(3)
C65 0.068(4) 0.045(4) 0.105(5) 0.002(4) -0.041(4) 0.001(3)
C66 0.061(4) 0.066(4) 0.087(5) -0.025(3) -0.017(3) 0.016(3)
C67 0.051(3) 0.055(4) 0.081(4) -0.005(3) -0.023(3) -0.003(3)
C68 0.047(3) 0.042(3) 0.060(4) -0.005(3) -0.023(3) -0.002(3)
C69 0.081(4) 0.038(3) 0.070(4) -0.006(3) -0.041(3) -0.001(3)
C70 0.106(5) 0.055(4) 0.070(4) -0.019(3) -0.053(4) 0.002(4)
C71 0.087(5) 0.052(4) 0.112(6) -0.001(4) -0.059(4) -0.012(4)
C72 0.047(3) 0.062(4) 0.089(5) 0.003(3) -0.022(3) -0.011(3)
C73 0.040(3) 0.051(4) 0.057(3) -0.006(3) -0.019(2) 0.008(3)
C74 0.048(3) 0.052(4) 0.047(3) -0.009(3) -0.013(2) 0.007(3)
C75 0.036(3) 0.045(3) 0.048(3) -0.010(2) -0.011(2) 0.003(2)
C76 0.065(4) 0.052(4) 0.048(3) -0.010(3) -0.002(3) -0.002(3)
C77 0.053(3) 0.052(4) 0.057(4) -0.002(3) -0.012(3) -0.008(3)
C78 0.061(4) 0.045(3) 0.059(4) -0.001(3) -0.005(3) -0.003(3)
C79 0.056(3) 0.064(4) 0.049(3) -0.009(3) -0.009(3) -0.006(3)
O80 0.186(6) 0.093(4) 0.147(5) -0.071(3) -0.107(4) 0.052(4)
C80 0.116(6) 0.082(5) 0.090(5) -0.033(4) -0.069(4) 0.037(4)
O81 0.068(3) 0.121(4) 0.141(4) -0.014(3) -0.041(3) -0.015(3)
C81 0.070(4) 0.067(4) 0.098(5) -0.016(3) -0.039(4) 0.004(4)
O82 0.060(3) 0.165(5) 0.100(4) -0.011(3) -0.007(3) 0.011(3)
C82 0.060(4) 0.085(5) 0.069(4) -0.021(3) -0.025(3) 0.014(4)
C83 0.090(5) 0.079(5) 0.083(5) -0.028(4) -0.043(4) 0.008(4)
O84 0.103(3) 0.068(3) 0.109(4) 0.008(3) -0.047(3) -0.018(3)
C84 0.060(4) 0.054(4) 0.081(5) -0.020(3) -0.030(3) -0.003(3)
O88 0.176(5) 0.114(4) 0.094(4) 0.003(3) -0.075(4) -0.017(4)

loop_
_atom_type_symbol
_atom_type_description
_atom_type_scat_dispersion_real
_atom_type_scat_dispersion_imag
_atom_type_scat_source
C C 0.0033 0.0016 'International Tables Vol C Tables 4.2.6.8 and 6.1.1.4'
H H 0.0000 0.0000 'International Tables Vol C Tables 4.2.6.8 and 6.1.1.4'
N N 0.0061 0.0033 'International Tables Vol C Tables 4.2.6.8 and 6.1.1.4'
O O 0.0106 0.0060 'International Tables Vol C Tables 4.2.6.8 and 6.1.1.4'
Cr Cr 0.3209 0.6236 'International Tables Vol C Tables 4.2.6.8 and 6.1.1.4'
Fe Fe 0.3463 0.8444 'International Tables Vol C Tables 4.2.6.8 and 6.1.1.4'

loop_
_geom_angle_atom_site_label_1
_geom_angle_atom_site_label_2
_geom_angle_atom_site_label_3
_geom_angle
C8 Fe1 C1 122.4(3)
C8 Fe1 C4 122.9(3)
C1 Fe1 C4 67.4(3)
C8 Fe1 C3 159.1(4)
C1 Fe1 C3 67.8(2)
C4 Fe1 C3 40.4(2)
C8 Fe1 C10 67.6(3)
C1 Fe1 C10 124.8(3)
C4 Fe1 C10 159.2(3)
C3 Fe1 C10 124.0(3)
C8 Fe1 C5 106.8(3)
C1 Fe1 C5 40.0(2)
C4 Fe1 C5 40.6(2)
C3 Fe1 C5 68.3(2)
C10 Fe1 C5 159.3(3)
C8 Fe1 C9 39.8(3)
C1 Fe1 C9 108.6(3)
C4 Fe1 C9 158.3(3)
C3 Fe1 C9 160.0(4)
C10 Fe1 C9 40.6(3)
C5 Fe1 C9 122.5(3)
C8 Fe1 C7 40.7(3)
C1 Fe1 C7 158.3(3)
C4 Fe1 C7 108.1(3)
C3 Fe1 C7 123.5(3)
C10 Fe1 C7 66.9(3)
C5 Fe1 C7 122.7(3)
C9 Fe1 C7 67.3(3)
C8 Fe1 C2 159.2(3)
C1 Fe1 C2 40.9(2)
C4 Fe1 C2 67.3(3)
C3 Fe1 C2 39.8(2)
C10 Fe1 C2 109.5(3)
C5 Fe1 C2 68.2(3)
C9 Fe1 C2 124.6(4)
C7 Fe1 C2 159.0(3)
C8 Fe1 C6 68.5(2)
C1 Fe1 C6 160.0(3)
C4 Fe1 C6 123.3(2)
C3 Fe1 C6 108.3(2)
C10 Fe1 C6 39.8(2)
C5 Fe1 C6 158.8(3)
C9 Fe1 C6 68.0(3)
C7 Fe1 C6 40.4(2)
C2 Fe1 C6 123.5(2)
C30 Cr1 C32 86.3(3)
C30 Cr1 C33 90.7(2)
C32 Cr1 C33 91.4(2)
C30 Cr1 C34 89.6(2)
C32 Cr1 C34 91.9(3)
C33 Cr1 C34 176.7(3)
C30 Cr1 C31 88.2(3)
C32 Cr1 C31 174.4(3)
C33 Cr1 C31 87.2(3)
C34 Cr1 C31 89.5(3)
C30 Cr1 N1 178.0(3)
C32 Cr1 N1 91.7(2)
C33 Cr1 N1 89.24(19)
C34 Cr1 N1 90.53(19)
C31 Cr1 N1 93.8(2)
C28 N1 C29 114.8(5)
C28 N1 Cr1 122.8(4)
C29 N1 Cr1 122.3(4)
C5 C1 C2 108.8(6)
C5 C1 Fe1 70.4(4)
C2 C1 Fe1 70.2(3)
C22 Fe2 C21 41.3(3)
C22 Fe2 C17 108.1(3)
C21 Fe2 C17 124.4(3)
C22 Fe2 C16 122.1(3)
C21 Fe2 C16 106.7(3)
C17 Fe2 C16 41.3(3)
C22 Fe2 C14 162.0(3)
C21 Fe2 C14 155.2(4)
C17 Fe2 C14 68.6(3)
C16 Fe2 C14 67.9(3)
C22 Fe2 C15 156.0(3)
C21 Fe2 C15 119.6(3)
C17 Fe2 C15 68.5(3)
C16 Fe2 C15 39.6(3)
C14 Fe2 C15 40.8(2)
C22 Fe2 C20 68.8(3)
C21 Fe2 C20 40.0(3)
C17 Fe2 C20 159.4(3)
C16 Fe2 C20 121.8(3)
C14 Fe2 C20 120.7(4)
C15 Fe2 C20 105.7(3)
C22 Fe2 C19 68.3(3)
C21 Fe2 C19 67.3(3)
C17 Fe2 C19 159.2(3)
C16 Fe2 C19 158.2(4)
C14 Fe2 C19 108.2(3)
C15 Fe2 C19 123.4(4)
C20 Fe2 C19 40.2(2)
C22 Fe2 C13 125.5(3)
C21 Fe2 C13 162.2(4)
C17 Fe2 C13 40.7(2)
C16 Fe2 C13 68.4(2)
C14 Fe2 C13 40.6(2)
C15 Fe2 C13 68.4(3)
C20 Fe2 C13 157.3(4)
C19 Fe2 C13 123.6(2)
C22 Fe2 C18 40.7(2)
C21 Fe2 C18 68.1(2)
C17 Fe2 C18 123.6(3)
C16 Fe2 C18 159.2(4)
C14 Fe2 C18 125.3(2)
C15 Fe2 C18 160.7(3)
C20 Fe2 C18 68.1(3)
C19 Fe2 C18 40.3(2)
C13 Fe2 C18 109.9(2)
C3 C2 C1 107.3(6)
C3 C2 Fe1 69.6(3)
C1 C2 Fe1 68.9(3)
C2 C3 C4 108.2(5)
C2 C3 Fe1 70.6(3)
C4 C3 Fe1 69.7(3)
C3 C4 C5 108.7(6)
C3 C4 Fe1 70.0(3)
C5 C4 Fe1 70.0(3)
C1 C5 C4 106.9(5)
C1 C5 Fe1 69.6(4)
C4 C5 Fe1 69.4(3)
C10 C6 C7 106.3(6)
C10 C6 C11 128.7(6)
C7 C6 C11 124.9(6)
C10 C6 Fe1 69.1(3)
C7 C6 Fe1 69.2(3)
C11 C6 Fe1 128.6(4)
C8 C7 C6 108.3(7)
C8 C7 Fe1 68.5(4)
C6 C7 Fe1 70.4(3)
C9 C8 C7 108.4(7)
C9 C8 Fe1 71.2(4)
C7 C8 Fe1 70.8(3)
C8 C9 C10 107.4(7)
C8 C9 Fe1 69.0(4)
C10 C9 Fe1 69.4(4)
C6 C10 C9 109.5(7)
C6 C10 Fe1 71.1(3)
C9 C10 Fe1 70.0(4)
C12 C11 C6 127.3(7)
C11 C12 C13 126.7(7)
C14 C13 C17 107.2(6)
C14 C13 C12 128.8(6)
C17 C13 C12 123.8(7)
C14 C13 Fe2 68.7(3)
C17 C13 Fe2 68.5(3)
C12 C13 Fe2 124.7(4)
C13 C14 C15 108.3(7)
C13 C14 Fe2 70.7(4)
C15 C14 Fe2 69.7(4)
C16 C15 C14 108.3(8)
C16 C15 Fe2 69.9(5)
C14 C15 Fe2 69.5(4)
C15 C16 C17 109.0(6)
C15 C16 Fe2 70.4(4)
C17 C16 Fe2 69.3(3)
C13 C17 C16 107.2(7)
C13 C17 Fe2 70.8(3)
C16 C17 Fe2 69.3(4)
C19 C18 C22 107.3(6)
C19 C18 C23 130.0(6)
C22 C18 C23 122.6(7)
C19 C18 Fe2 69.3(3)
C22 C18 Fe2 68.3(3)
C23 C18 Fe2 125.2(4)
C20 C19 C18 109.1(7)
C20 C19 Fe2 69.8(4)
C18 C19 Fe2 70.4(3)
C21 C20 C19 107.6(8)
C21 C20 Fe2 69.3(4)
C19 C20 Fe2 70.0(4)
C20 C21 C22 109.1(6)
C20 C21 Fe2 70.7(4)
C22 C21 Fe2 69.3(3)
C18 C22 C21 106.8(7)
C18 C22 Fe2 71.0(4)
C21 C22 Fe2 69.4(4)
C24 C23 C18 126.4(6)
C23 C24 C25 126.0(6)
C26 C25 C27 115.7(5)
C26 C25 C24 120.8(5)
C27 C25 C24 123.5(5)
C25 C26 C28 120.4(5)
C29 C27 C25 119.8(5)
N1 C28 C26 125.1(5)
N1 C29 C27 124.2(5)
O30 C30 Cr1 179.1(7)
O31 C31 Cr1 174.5(7)
O32 C32 Cr1 176.2(6)
O33 C33 Cr1 177.2(5)
O34 C34 Cr1 177.8(5)
C78 N50 C79 114.9(4)
C78 N50 Cr50 123.8(3)
C79 N50 Cr50 121.3(3)
C57 Fe50 C58 41.2(2)
C57 Fe50 C59 68.6(2)
C58 Fe50 C59 40.3(2)
C57 Fe50 C53 106.8(2)
C58 Fe50 C53 127.7(3)
C59 Fe50 C53 165.9(3)
C57 Fe50 C52 115.3(2)
C58 Fe50 C52 106.1(2)
C59 Fe50 C52 128.0(3)
C53 Fe50 C52 40.7(2)
C57 Fe50 C54 129.1(2)
C58 Fe50 C54 166.5(2)
C59 Fe50 C54 152.8(2)
C53 Fe50 C54 40.01(19)
C52 Fe50 C54 67.7(2)
C57 Fe50 C60 67.8(2)
C58 Fe50 C60 67.8(2)
C59 Fe50 C60 40.6(2)
C53 Fe50 C60 151.4(3)
C52 Fe50 C60 167.7(3)
C54 Fe50 C60 120.5(2)
C57 Fe50 C51 148.8(2)
C58 Fe50 C51 116.3(2)
C59 Fe50 C51 108.9(2)
C53 Fe50 C51 67.6(2)
C52 Fe50 C51 40.2(2)
C54 Fe50 C51 67.3(2)
C60 Fe50 C51 131.6(2)
C57 Fe50 C55 168.0(2)
C58 Fe50 C55 150.6(3)
C59 Fe50 C55 119.6(2)
C53 Fe50 C55 67.4(2)
C52 Fe50 C55 67.7(2)
C54 Fe50 C55 39.84(19)
C60 Fe50 C55 111.9(2)
C51 Fe50 C55 40.30(19)
C57 Fe50 C56 40.41(19)
C58 Fe50 C56 68.5(2)
C59 Fe50 C56 68.5(2)
C53 Fe50 C56 117.3(2)
C52 Fe50 C56 149.1(2)
C54 Fe50 C56 110.2(2)
C60 Fe50 C56 40.31(19)
C51 Fe50 C56 169.9(2)
C55 Fe50 C56 131.6(2)
C80 Cr50 C84 87.0(2)
C80 Cr50 C82 89.9(3)
C84 Cr50 C82 91.2(2)
C80 Cr50 C83 88.8(3)
C84 Cr50 C83 175.8(2)
C82 Cr50 C83 88.8(3)
C80 Cr50 C81 88.8(3)
C84 Cr50 C81 91.0(2)
C82 Cr50 C81 177.4(2)
C83 Cr50 C81 89.0(3)
C80 Cr50 N50 177.7(2)
C84 Cr50 N50 91.5(2)
C82 Cr50 N50 88.3(2)
C83 Cr50 N50 92.7(2)
C81 Cr50 N50 93.0(2)
C71 Fe51 C66 120.5(3)
C71 Fe51 C64 124.0(2)
C66 Fe51 C64 68.0(2)
C71 Fe51 C70 40.1(2)
C66 Fe51 C70 107.2(2)
C64 Fe51 C70 159.8(2)
C71 Fe51 C67 156.3(3)
C66 Fe51 C67 40.8(2)
C64 Fe51 C67 68.1(2)
C70 Fe51 C67 121.9(3)
C71 Fe51 C69 68.1(2)
C66 Fe51 C69 124.5(2)
C64 Fe51 C69 158.1(2)
C70 Fe51 C69 40.67(19)
C67 Fe51 C69 108.4(2)
C71 Fe51 C65 106.8(2)
C66 Fe51 C65 40.5(2)
C64 Fe51 C65 40.3(2)
C70 Fe51 C65 123.5(2)
C67 Fe51 C65 68.2(2)
C69 Fe51 C65 160.5(2)
C71 Fe51 C72 40.6(2)
C66 Fe51 C72 155.9(2)
C64 Fe51 C72 107.9(2)
C70 Fe51 C72 68.0(2)
C67 Fe51 C72 161.9(2)
C69 Fe51 C72 68.3(2)
C65 Fe51 C72 121.0(2)
C71 Fe51 C68 68.6(2)
C66 Fe51 C68 161.2(2)
C64 Fe51 C68 122.5(2)
C70 Fe51 C68 68.3(2)
C67 Fe51 C68 124.9(2)
C69 Fe51 C68 40.37(18)
C65 Fe51 C68 157.3(2)
C72 Fe51 C68 41.10(19)
C71 Fe51 C63 161.3(3)
C66 Fe51 C63 68.0(2)
C64 Fe51 C63 40.56(19)
C70 Fe51 C63 157.8(2)
C67 Fe51 C63 40.27(19)
C69 Fe51 C63 122.8(2)
C65 Fe51 C63 67.9(2)
C72 Fe51 C63 125.3(2)
C68 Fe51 C63 108.9(2)
C52 C51 C55 108.2(5)
C52 C51 Fe50 69.7(3)
C55 C51 Fe50 70.0(3)
C51 C52 C53 107.4(5)
C51 C52 Fe50 70.2(3)
C53 C52 Fe50 69.5(3)
C54 C53 C52 107.9(5)
C54 C53 Fe50 70.2(3)
C52 C53 Fe50 69.8(3)
C55 C54 C53 108.7(5)
C55 C54 Fe50 70.5(3)
C53 C54 Fe50 69.8(3)
C54 C55 C51 107.7(5)
C54 C55 Fe50 69.7(3)
C51 C55 Fe50 69.7(3)
C57 C56 C60 106.7(5)
C57 C56 C61 127.9(5)
C60 C56 C61 125.4(5)
C57 C56 Fe50 68.4(3)
C60 C56 Fe50 68.9(3)
C61 C56 Fe50 127.2(3)
C56 C57 C58 108.3(5)
C56 C57 Fe50 71.2(3)
C58 C57 Fe50 69.4(3)
C59 C58 C57 108.1(5)
C59 C58 Fe50 70.1(3)
C57 C58 Fe50 69.4(3)
C58 C59 C60 107.6(5)
C58 C59 Fe50 69.7(3)
C60 C59 Fe50 69.9(3)
C56 C60 C59 109.3(5)
C56 C60 Fe50 70.8(3)
C59 C60 Fe50 69.4(3)
C62 C61 C56 125.4(5)
C61 C62 C63 127.1(5)
C67 C63 C64 107.3(5)
C67 C63 C62 128.2(5)
C64 C63 C62 124.5(5)
C67 C63 Fe51 68.9(3)
C64 C63 Fe51 68.7(3)
C62 C63 Fe51 127.4(3)
C65 C64 C63 108.6(5)
C65 C64 Fe51 70.1(3)
C63 C64 Fe51 70.8(3)
C64 C65 C66 108.0(5)
C64 C65 Fe51 69.6(3)
C66 C65 Fe51 69.5(3)
C65 C66 C67 108.0(5)
C65 C66 Fe51 70.1(3)
C67 C66 Fe51 69.8(3)
C63 C67 C66 108.1(5)
C63 C67 Fe51 70.8(3)
C66 C67 Fe51 69.5(3)
C69 C68 C72 106.9(5)
C69 C68 C73 128.4(5)
C72 C68 C73 124.6(5)
C69 C68 Fe51 69.2(3)
C72 C68 Fe51 69.1(3)
C73 C68 Fe51 124.5(3)
C68 C69 C70 108.5(5)
C68 C69 Fe51 70.4(3)
C70 C69 Fe51 69.6(3)
C71 C70 C69 108.3(5)
C71 C70 Fe51 69.6(3)
C69 C70 Fe51 69.8(3)
C70 C71 C72 108.7(6)
C70 C71 Fe51 70.3(3)
C72 C71 Fe51 70.3(3)
C71 C72 C68 107.5(5)
C71 C72 Fe51 69.0(3)
C68 C72 Fe51 69.8(3)
C74 C73 C68 125.8(5)
C73 C74 C75 126.7(5)
C77 C75 C76 114.4(5)
C77 C75 C74 124.2(4)
C76 C75 C74 121.4(5)
C78 C76 C75 121.5(5)
C79 C77 C75 121.0(5)
N50 C78 C76 124.1(5)
N50 C79 C77 124.1(5)
O80 C80 Cr50 177.5(7)
O81 C81 Cr50 174.3(6)
O82 C82 Cr50 178.1(6)
O88 C83 Cr50 176.3(6)
O84 C84 Cr50 175.6(5)

loop_
_geom_bond_atom_site_label_1
_geom_bond_atom_site_label_2
_geom_bond_distance
Fe1 C8 2.005(6)
Fe1 C1 2.019(6)
Fe1 C4 2.020(5)
Fe1 C3 2.024(5)
Fe1 C10 2.025(6)
Fe1 C5 2.029(5)
Fe1 C9 2.033(7)
Fe1 C7 2.036(6)
Fe1 C2 2.036(6)
Fe1 C6 2.052(5)
Cr1 C30 1.849(7)
Cr1 C32 1.870(8)
Cr1 C33 1.893(6)
Cr1 C34 1.898(6)
Cr1 C31 1.901(8)
Cr1 N1 2.159(4)
N1 C28 1.316(6)
N1 C29 1.330(6)
C1 C5 1.384(8)
C1 C2 1.417(8)
Fe2 C22 2.016(6)
Fe2 C21 2.016(6)
Fe2 C17 2.019(6)
Fe2 C16 2.019(6)
Fe2 C14 2.023(6)
Fe2 C15 2.025(7)
Fe2 C20 2.034(7)
Fe2 C19 2.037(6)
Fe2 C13 2.049(5)
Fe2 C18 2.051(5)
C2 C3 1.381(8)
C3 C4 1.395(7)
C4 C5 1.405(7)
C6 C10 1.388(8)
C6 C7 1.410(7)
C6 C11 1.450(7)
C7 C8 1.406(9)
C8 C9 1.373(10)
C9 C10 1.408(9)
C11 C12 1.273(7)
C12 C13 1.477(8)
C13 C14 1.412(8)
C13 C17 1.416(8)
C14 C15 1.412(8)
C15 C16 1.371(10)
C16 C17 1.425(9)
C18 C19 1.408(8)
C18 C22 1.416(8)
C18 C23 1.473(8)
C19 C20 1.398(8)
C20 C21 1.385(10)
C21 C22 1.423(9)
C23 C24 1.298(7)
C24 C25 1.481(7)
C25 C26 1.366(7)
C25 C27 1.384(7)
C26 C28 1.369(7)
C27 C29 1.382(7)
O30 C30 1.140(6)
C31 O31 1.134(7)
O32 C32 1.156(7)
O33 C33 1.137(5)
O34 C34 1.129(6)
N50 C78 1.333(6)
N50 C79 1.345(6)
N50 Cr50 2.155(4)
Fe50 C57 2.022(5)
Fe50 C58 2.022(5)
Fe50 C59 2.027(5)
Fe50 C53 2.028(5)
Fe50 C52 2.031(5)
Fe50 C54 2.032(5)
Fe50 C60 2.034(5)
Fe50 C51 2.038(5)
Fe50 C55 2.042(5)
Fe50 C56 2.058(5)
Cr50 C80 1.825(7)
Cr50 C84 1.893(6)
Cr50 C82 1.901(7)
Cr50 C83 1.902(7)
Cr50 C81 1.913(7)
Fe51 C71 2.026(6)
Fe51 C66 2.031(5)
Fe51 C64 2.033(5)
Fe51 C70 2.034(5)
Fe51 C67 2.036(5)
Fe51 C69 2.037(5)
Fe51 C65 2.039(5)
Fe51 C72 2.043(5)
Fe51 C68 2.053(5)
Fe51 C63 2.061(5)
C51 C52 1.397(7)
C51 C55 1.405(7)
C52 C53 1.411(7)
C53 C54 1.389(7)
C54 C55 1.388(7)
C56 C57 1.410(7)
C56 C60 1.410(7)
C56 C61 1.466(7)
C57 C58 1.424(7)
C58 C59 1.394(7)
C59 C60 1.411(7)
C61 C62 1.299(7)
C62 C63 1.462(7)
C63 C67 1.410(7)
C63 C64 1.419(7)
C64 C65 1.401(7)
C65 C66 1.407(7)
C66 C67 1.416(7)
C68 C69 1.411(7)
C68 C72 1.438(7)
C68 C73 1.439(6)
C69 C70 1.415(7)
C70 C71 1.392(8)
C71 C72 1.413(8)
C73 C74 1.330(6)
C74 C75 1.442(6)
C75 C77 1.384(6)
C75 C76 1.388(6)
C76 C78 1.364(7)
C77 C79 1.369(7)
O80 C80 1.156(6)
O81 C81 1.122(6)
O82 C82 1.115(6)
C83 O88 1.136(6)
O84 C84 1.136(6)

loop_
_geom_torsion_atom_site_label_1
_geom_torsion_atom_site_label_2
_geom_torsion_atom_site_label_3
_geom_torsion_atom_site_label_4
_geom_torsion
C30 Cr1 N1 C28 -47(6)
C32 Cr1 N1 C28 -43.8(4)
C33 Cr1 N1 C28 -135.2(4)
C34 Cr1 N1 C28 48.1(4)
C31 Cr1 N1 C28 137.6(4)
C30 Cr1 N1 C29 130(6)
C32 Cr1 N1 C29 133.3(4)
C33 Cr1 N1 C29 41.9(4)
C34 Cr1 N1 C29 -134.8(4)
C31 Cr1 N1 C29 -45.3(4)
C8 Fe1 C1 C5 -77.1(5)
C4 Fe1 C1 C5 38.5(3)
C3 Fe1 C1 C5 82.3(4)
C10 Fe1 C1 C5 -160.9(4)
C9 Fe1 C1 C5 -118.7(5)
C7 Fe1 C1 C5 -43.7(9)
C2 Fe1 C1 C5 119.5(6)
C6 Fe1 C1 C5 164.8(6)
C8 Fe1 C1 C2 163.4(5)
C4 Fe1 C1 C2 -81.0(4)
C3 Fe1 C1 C2 -37.2(4)
C10 Fe1 C1 C2 79.7(5)
C5 Fe1 C1 C2 -119.5(6)
C9 Fe1 C1 C2 121.8(5)
C7 Fe1 C1 C2 -163.2(7)
C6 Fe1 C1 C2 45.3(9)
C5 C1 C2 C3 -0.8(7)
Fe1 C1 C2 C3 59.2(4)
C5 C1 C2 Fe1 -60.0(4)
C8 Fe1 C2 C3 -161.7(8)
C1 Fe1 C2 C3 -119.0(6)
C4 Fe1 C2 C3 -37.9(3)
C10 Fe1 C2 C3 120.1(4)
C5 Fe1 C2 C3 -81.9(4)
C9 Fe1 C2 C3 162.9(4)
C7 Fe1 C2 C3 43.7(9)
C6 Fe1 C2 C3 78.0(5)
C8 Fe1 C2 C1 -42.7(10)
C4 Fe1 C2 C1 81.1(4)
C3 Fe1 C2 C1 119.0(6)
C10 Fe1 C2 C1 -121.0(5)
C5 Fe1 C2 C1 37.1(4)
C9 Fe1 C2 C1 -78.2(5)
C7 Fe1 C2 C1 162.6(7)
C6 Fe1 C2 C1 -163.0(4)
C1 C2 C3 C4 1.0(7)
Fe1 C2 C3 C4 59.8(4)
C1 C2 C3 Fe1 -58.8(4)
C8 Fe1 C3 C2 161.7(7)
C1 Fe1 C3 C2 38.2(4)
C4 Fe1 C3 C2 119.0(5)
C10 Fe1 C3 C2 -79.6(5)
C5 Fe1 C3 C2 81.5(4)
C9 Fe1 C3 C2 -45.0(9)
C7 Fe1 C3 C2 -162.8(4)
C6 Fe1 C3 C2 -120.8(4)
C8 Fe1 C3 C4 42.8(9)
C1 Fe1 C3 C4 -80.7(4)
C10 Fe1 C3 C4 161.4(4)
C5 Fe1 C3 C4 -37.5(4)
C9 Fe1 C3 C4 -164.0(8)
C7 Fe1 C3 C4 78.3(4)
C2 Fe1 C3 C4 -119.0(5)
C6 Fe1 C3 C4 120.2(4)
C2 C3 C4 C5 -0.8(7)
Fe1 C3 C4 C5 59.5(4)
C2 C3 C4 Fe1 -60.3(4)
C8 Fe1 C4 C3 -163.3(4)
C1 Fe1 C4 C3 81.8(4)
C10 Fe1 C4 C3 -48.2(9)
C5 Fe1 C4 C3 119.7(5)
C9 Fe1 C4 C3 165.2(8)
C7 Fe1 C4 C3 -120.8(4)
C2 Fe1 C4 C3 37.3(3)
C6 Fe1 C4 C3 -78.9(4)
C8 Fe1 C4 C5 77.0(5)
C1 Fe1 C4 C5 -37.9(4)
C3 Fe1 C4 C5 -119.7(5)
C10 Fe1 C4 C5 -167.9(8)
C9 Fe1 C4 C5 45.5(10)
C7 Fe1 C4 C5 119.4(4)
C2 Fe1 C4 C5 -82.4(4)
C6 Fe1 C4 C5 161.3(4)
C2 C1 C5 C4 0.3(7)
Fe1 C1 C5 C4 -59.6(4)
C2 C1 C5 Fe1 59.9(4)
C3 C4 C5 C1 0.3(7)
Fe1 C4 C5 C1 59.8(4)
C3 C4 C5 Fe1 -59.5(4)
C8 Fe1 C5 C1 120.7(5)
C4 Fe1 C5 C1 -118.1(5)
C3 Fe1 C5 C1 -80.8(4)
C10 Fe1 C5 C1 49.8(9)
C9 Fe1 C5 C1 80.1(5)
C7 Fe1 C5 C1 162.3(4)
C2 Fe1 C5 C1 -37.9(4)
C6 Fe1 C5 C1 -165.7(6)
C8 Fe1 C5 C4 -121.2(5)
C1 Fe1 C5 C4 118.1(5)
C3 Fe1 C5 C4 37.2(4)
C10 Fe1 C5 C4 167.9(7)
C9 Fe1 C5 C4 -161.8(5)
C7 Fe1 C5 C4 -79.6(4)
C2 Fe1 C5 C4 80.2(4)
C6 Fe1 C5 C4 -47.6(8)
C8 Fe1 C6 C10 -80.4(5)
C1 Fe1 C6 C10 46.3(9)
C4 Fe1 C6 C10 163.6(4)
C3 Fe1 C6 C10 121.5(4)
C5 Fe1 C6 C10 -161.4(6)
C9 Fe1 C6 C10 -37.5(4)
C7 Fe1 C6 C10 -117.9(5)
C2 Fe1 C6 C10 80.3(5)
C8 Fe1 C6 C7 37.4(4)
C1 Fe1 C6 C7 164.2(7)
C4 Fe1 C6 C7 -78.6(4)
C3 Fe1 C6 C7 -120.6(4)
C10 Fe1 C6 C7 117.9(5)
C5 Fe1 C6 C7 -43.5(8)
C9 Fe1 C6 C7 80.4(5)
C2 Fe1 C6 C7 -161.8(4)
C8 Fe1 C6 C11 156.1(7)
C1 Fe1 C6 C11 -77.2(10)
C4 Fe1 C6 C11 40.1(7)
C3 Fe1 C6 C11 -2.0(7)
C10 Fe1 C6 C11 -123.5(8)
C5 Fe1 C6 C11 75.2(9)
C9 Fe1 C6 C11 -161.0(7)
C7 Fe1 C6 C11 118.7(8)
C2 Fe1 C6 C11 -43.2(7)
C10 C6 C7 C8 1.2(6)
C11 C6 C7 C8 178.5(5)
Fe1 C6 C7 C8 -58.1(4)
C10 C6 C7 Fe1 59.4(4)
C11 C6 C7 Fe1 -123.3(5)
C1 Fe1 C7 C8 -45.4(10)
C4 Fe1 C7 C8 -119.6(5)
C3 Fe1 C7 C8 -161.5(5)
C10 Fe1 C7 C8 82.0(5)
C5 Fe1 C7 C8 -77.3(5)
C9 Fe1 C7 C8 37.7(4)
C2 Fe1 C7 C8 166.5(8)
C6 Fe1 C7 C8 119.9(6)
C8 Fe1 C7 C6 -119.9(6)
C1 Fe1 C7 C6 -165.4(7)
C4 Fe1 C7 C6 120.4(4)
C3 Fe1 C7 C6 78.6(5)
C10 Fe1 C7 C6 -38.0(3)
C5 Fe1 C7 C6 162.8(4)
C9 Fe1 C7 C6 -82.2(4)
C2 Fe1 C7 C6 46.6(9)
C6 C7 C8 C9 -2.3(8)
Fe1 C7 C8 C9 -61.6(5)
C6 C7 C8 Fe1 59.3(4)
C1 Fe1 C8 C9 -80.0(5)
C4 Fe1 C8 C9 -162.4(4)
C3 Fe1 C8 C9 166.0(6)
C10 Fe1 C8 C9 38.0(5)
C5 Fe1 C8 C9 -120.9(5)
C7 Fe1 C8 C9 118.1(6)
C2 Fe1 C8 C9 -48.3(10)
C6 Fe1 C8 C9 81.0(5)
C1 Fe1 C8 C7 161.8(4)
C4 Fe1 C8 C7 79.5(5)
C3 Fe1 C8 C7 47.9(9)
C10 Fe1 C8 C7 -80.2(4)
C5 Fe1 C8 C7 121.0(4)
C9 Fe1 C8 C7 -118.1(6)
C2 Fe1 C8 C7 -166.4(7)
C6 Fe1 C8 C7 -37.1(4)
C7 C8 C9 C10 2.4(8)
Fe1 C8 C9 C10 -59.0(5)
C7 C8 C9 Fe1 61.4(4)
C1 Fe1 C9 C8 118.7(5)
C4 Fe1 C9 C8 43.4(11)
C3 Fe1 C9 C8 -165.5(7)
C10 Fe1 C9 C8 -119.1(7)
C5 Fe1 C9 C8 76.8(6)
C7 Fe1 C9 C8 -38.6(4)
C2 Fe1 C9 C8 161.2(4)
C6 Fe1 C9 C8 -82.4(5)
C8 Fe1 C9 C10 119.1(7)
C1 Fe1 C9 C10 -122.2(5)
C4 Fe1 C9 C10 162.5(7)
C3 Fe1 C9 C10 -46.3(11)
C5 Fe1 C9 C10 -164.1(5)
C7 Fe1 C9 C10 80.6(5)
C2 Fe1 C9 C10 -79.7(6)
C6 Fe1 C9 C10 36.8(5)
C7 C6 C10 C9 0.2(7)
C11 C6 C10 C9 -176.9(5)
Fe1 C6 C10 C9 59.7(4)
C7 C6 C10 Fe1 -59.5(4)
C11 C6 C10 Fe1 123.4(5)
C8 C9 C10 C6 -1.6(8)
Fe1 C9 C10 C6 -60.4(4)
C8 C9 C10 Fe1 58.8(5)
C8 Fe1 C10 C6 82.8(4)
C1 Fe1 C10 C6 -162.5(4)
C4 Fe1 C10 C6 -41.8(10)
C3 Fe1 C10 C6 -77.4(5)
C5 Fe1 C10 C6 160.9(7)
C9 Fe1 C10 C6 119.9(7)
C7 Fe1 C10 C6 38.5(4)
C2 Fe1 C10 C6 -119.3(4)
C8 Fe1 C10 C9 -37.2(5)
C1 Fe1 C10 C9 77.6(6)
C4 Fe1 C10 C9 -161.8(8)
C3 Fe1 C10 C9 162.6(5)
C5 Fe1 C10 C9 40.9(11)
C7 Fe1 C10 C9 -81.5(5)
C2 Fe1 C10 C9 120.7(6)
C6 Fe1 C10 C9 -119.9(7)
C10 C6 C11 C12 11.6(9)
C7 C6 C11 C12 -165.1(6)
Fe1 C6 C11 C12 104.7(7)
C6 C11 C12 C13 178.7(5)
C11 C12 C13 C14 -20.4(9)
C11 C12 C13 C17 164.4(6)
C11 C12 C13 Fe2 -109.8(7)
C22 Fe2 C13 C14 -164.5(4)
C21 Fe2 C13 C14 158.1(8)
C17 Fe2 C13 C14 119.7(6)
C16 Fe2 C13 C14 80.8(5)
C15 Fe2 C13 C14 38.0(4)
C20 Fe2 C13 C14 -40.8(8)
C19 Fe2 C13 C14 -78.6(5)
C18 Fe2 C13 C14 -121.5(4)
C22 Fe2 C13 C17 75.8(5)
C21 Fe2 C13 C17 38.3(10)
C16 Fe2 C13 C17 -39.0(5)
C14 Fe2 C13 C17 -119.7(6)
C15 Fe2 C13 C17 -81.7(5)
C20 Fe2 C13 C17 -160.5(7)
C19 Fe2 C13 C17 161.7(4)
C18 Fe2 C13 C17 118.8(5)
C22 Fe2 C13 C12 -41.2(7)
C21 Fe2 C13 C12 -78.7(10)
C17 Fe2 C13 C12 -117.0(8)
C16 Fe2 C13 C12 -156.0(8)
C14 Fe2 C13 C12 123.3(7)
C15 Fe2 C13 C12 161.2(7)
C20 Fe2 C13 C12 82.5(10)
C19 Fe2 C13 C12 44.6(8)
C18 Fe2 C13 C12 1.8(7)
C17 C13 C14 C15 -2.0(7)
C12 C13 C14 C15 -177.8(5)
Fe2 C13 C14 C15 -59.8(4)
C17 C13 C14 Fe2 57.8(4)
C12 C13 C14 Fe2 -118.0(5)
C22 Fe2 C14 C13 45.0(11)
C21 Fe2 C14 C13 -164.1(6)
C17 Fe2 C14 C13 -37.5(4)
C16 Fe2 C14 C13 -82.2(4)
C15 Fe2 C14 C13 -119.0(6)
C20 Fe2 C14 C13 163.0(4)
C19 Fe2 C14 C13 120.7(4)
C18 Fe2 C14 C13 79.3(5)
C22 Fe2 C14 C15 164.0(9)
C21 Fe2 C14 C15 -45.2(9)
C17 Fe2 C14 C15 81.5(5)
C16 Fe2 C14 C15 36.8(5)
C20 Fe2 C14 C15 -78.0(6)
C19 Fe2 C14 C15 -120.3(5)
C13 Fe2 C14 C15 119.0(6)
C18 Fe2 C14 C15 -161.7(5)
C13 C14 C15 C16 1.1(8)
Fe2 C14 C15 C16 -59.4(5)
C13 C14 C15 Fe2 60.4(4)
C22 Fe2 C15 C16 -48.4(10)
C21 Fe2 C15 C16 -80.4(6)
C17 Fe2 C15 C16 37.9(4)
C14 Fe2 C15 C16 119.6(7)
C20 Fe2 C15 C16 -121.3(5)
C19 Fe2 C15 C16 -161.4(4)
C13 Fe2 C15 C16 81.8(5)
C18 Fe2 C15 C16 170.5(7)
C22 Fe2 C15 C14 -167.9(7)
C21 Fe2 C15 C14 160.0(5)
C17 Fe2 C15 C14 -81.7(5)
C16 Fe2 C15 C14 -119.6(7)
C20 Fe2 C15 C14 119.1(5)
C19 Fe2 C15 C14 79.1(5)
C13 Fe2 C15 C14 -37.7(4)
C18 Fe2 C15 C14 51.0(10)
C14 C15 C16 C17 0.3(8)
Fe2 C15 C16 C17 -58.8(5)
C14 C15 C16 Fe2 59.1(5)
C22 Fe2 C16 C15 159.0(4)
C21 Fe2 C16 C15 116.4(5)
C17 Fe2 C16 C15 -120.2(6)
C14 Fe2 C16 C15 -37.9(4)
C20 Fe2 C16 C15 75.5(6)
C19 Fe2 C16 C15 45.9(9)
C13 Fe2 C16 C15 -81.8(5)
C18 Fe2 C16 C15 -171.2(6)
C22 Fe2 C16 C17 -80.9(5)
C21 Fe2 C16 C17 -123.4(5)
C14 Fe2 C16 C17 82.3(4)
C15 Fe2 C16 C17 120.2(6)
C20 Fe2 C16 C17 -164.4(5)
C19 Fe2 C16 C17 166.1(7)
C13 Fe2 C16 C17 38.4(4)
C18 Fe2 C16 C17 -51.1(8)
C14 C13 C17 C16 2.2(6)
C12 C13 C17 C16 178.2(5)
Fe2 C13 C17 C16 60.1(4)
C14 C13 C17 Fe2 -57.9(4)
C12 C13 C17 Fe2 118.2(5)
C15 C16 C17 C13 -1.5(7)
Fe2 C16 C17 C13 -61.0(4)
C15 C16 C17 Fe2 59.5(5)
C22 Fe2 C17 C13 -123.9(4)
C21 Fe2 C17 C13 -166.7(5)
C16 Fe2 C17 C13 117.7(6)
C14 Fe2 C17 C13 37.4(4)
C15 Fe2 C17 C13 81.4(4)
C20 Fe2 C17 C13 158.5(9)
C19 Fe2 C17 C13 -47.7(10)
C18 Fe2 C17 C13 -81.7(5)
C22 Fe2 C17 C16 118.4(5)
C21 Fe2 C17 C16 75.6(6)
C14 Fe2 C17 C16 -80.4(5)
C15 Fe2 C17 C16 -36.4(4)
C20 Fe2 C17 C16 40.7(11)
C19 Fe2 C17 C16 -165.4(8)
C13 Fe2 C17 C16 -117.7(6)
C18 Fe2 C17 C16 160.6(5)
C22 Fe2 C18 C19 -119.5(5)
C21 Fe2 C18 C19 -80.2(5)
C17 Fe2 C18 C19 162.2(4)
C16 Fe2 C18 C19 -159.7(6)
C14 Fe2 C18 C19 76.0(5)
C15 Fe2 C18 C19 37.4(9)
C20 Fe2 C18 C19 -37.0(4)
C13 Fe2 C18 C19 118.8(4)
C21 Fe2 C18 C22 39.3(5)
C17 Fe2 C18 C22 -78.3(5)
C16 Fe2 C18 C22 -40.2(9)
C14 Fe2 C18 C22 -164.5(4)
C15 Fe2 C18 C22 156.9(7)
C20 Fe2 C18 C22 82.5(5)
C19 Fe2 C18 C22 119.5(5)
C13 Fe2 C18 C22 -121.7(4)
C22 Fe2 C18 C23 115.4(8)
C21 Fe2 C18 C23 154.7(8)
C17 Fe2 C18 C23 37.1(7)
C16 Fe2 C18 C23 75.2(9)
C14 Fe2 C18 C23 -49.1(8)
C15 Fe2 C18 C23 -87.6(10)
C20 Fe2 C18 C23 -162.0(8)
C19 Fe2 C18 C23 -125.1(8)
C13 Fe2 C18 C23 -6.3(7)
C22 C18 C19 C20 1.3(7)
C23 C18 C19 C20 178.4(5)
Fe2 C18 C19 C20 59.2(4)
C22 C18 C19 Fe2 -57.9(4)
C23 C18 C19 Fe2 119.2(5)
C22 Fe2 C19 C20 -82.4(5)
C21 Fe2 C19 C20 -37.6(5)
C17 Fe2 C19 C20 -166.1(8)
C16 Fe2 C19 C20 40.5(10)
C14 Fe2 C19 C20 116.3(5)
C15 Fe2 C19 C20 73.8(6)
C13 Fe2 C19 C20 158.5(5)
C18 Fe2 C19 C20 -120.1(7)
C22 Fe2 C19 C18 37.7(4)
C21 Fe2 C19 C18 82.5(5)
C17 Fe2 C19 C18 -46.0(10)
C16 Fe2 C19 C18 160.6(7)
C14 Fe2 C19 C18 -123.6(4)
C15 Fe2 C19 C18 -166.1(4)
C20 Fe2 C19 C18 120.1(7)
C13 Fe2 C19 C18 -81.4(5)
C18 C19 C20 C21 -0.2(8)
Fe2 C19 C20 C21 59.4(5)
C18 C19 C20 Fe2 -59.6(4)
C22 Fe2 C20 C21 -37.7(4)
C17 Fe2 C20 C21 47.3(12)
C16 Fe2 C20 C21 77.7(6)
C14 Fe2 C20 C21 159.2(4)
C15 Fe2 C20 C21 117.6(5)
C19 Fe2 C20 C21 -118.7(7)
C13 Fe2 C20 C21 -171.2(6)
C18 Fe2 C20 C21 -81.7(5)
C22 Fe2 C20 C19 81.0(5)
C21 Fe2 C20 C19 118.7(7)
C17 Fe2 C20 C19 166.0(8)
C16 Fe2 C20 C19 -163.5(5)
C14 Fe2 C20 C19 -82.0(5)
C15 Fe2 C20 C19 -123.6(5)
C13 Fe2 C20 C19 -52.4(10)
C18 Fe2 C20 C19 37.1(4)
C19 C20 C21 C22 -1.0(8)
Fe2 C20 C21 C22 58.8(5)
C19 C20 C21 Fe2 -59.8(5)
C22 Fe2 C21 C20 120.3(6)
C17 Fe2 C21 C20 -161.8(4)
C16 Fe2 C21 C20 -119.9(5)
C14 Fe2 C21 C20 -46.6(9)
C15 Fe2 C21 C20 -78.8(6)
C19 Fe2 C21 C20 37.8(4)
C13 Fe2 C21 C20 168.8(7)
C18 Fe2 C21 C20 81.5(5)
C17 Fe2 C21 C22 77.9(5)
C16 Fe2 C21 C22 119.9(5)
C14 Fe2 C21 C22 -166.9(6)
C15 Fe2 C21 C22 160.9(5)
C20 Fe2 C21 C22 -120.3(6)
C19 Fe2 C21 C22 -82.4(4)
C13 Fe2 C21 C22 48.6(10)
C18 Fe2 C21 C22 -38.7(4)
C19 C18 C22 C21 -1.9(6)
C23 C18 C22 C21 -179.2(5)
Fe2 C18 C22 C21 -60.4(4)
C19 C18 C22 Fe2 58.5(4)
C23 C18 C22 Fe2 -118.8(5)
C20 C21 C22 C18 1.8(7)
Fe2 C21 C22 C18 61.5(4)
C20 C21 C22 Fe2 -59.6(5)
C21 Fe2 C22 C18 -117.1(6)
C17 Fe2 C22 C18 121.0(4)
C16 Fe2 C22 C18 164.3(4)
C14 Fe2 C22 C18 44.9(11)
C15 Fe2 C22 C18 -161.5(7)
C20 Fe2 C22 C18 -80.6(4)
C19 Fe2 C22 C18 -37.3(4)
C13 Fe2 C22 C18 79.2(5)
C17 Fe2 C22 C21 -121.9(5)
C16 Fe2 C22 C21 -78.6(6)
C14 Fe2 C22 C21 162.0(9)
C15 Fe2 C22 C21 -44.3(10)
C20 Fe2 C22 C21 36.5(4)
C19 Fe2 C22 C21 79.8(5)
C13 Fe2 C22 C21 -163.6(4)
C18 Fe2 C22 C21 117.1(6)
C19 C18 C23 C24 7.7(9)
C22 C18 C23 C24 -175.6(5)
Fe2 C18 C23 C24 99.3(7)
C18 C23 C24 C25 179.2(4)
C23 C24 C25 C26 176.6(5)
C23 C24 C25 C27 -4.8(8)
C27 C25 C26 C28 1.7(7)
C24 C25 C26 C28 -179.7(4)
C26 C25 C27 C29 -1.7(8)
C24 C25 C27 C29 179.7(5)
C29 N1 C28 C26 -1.9(8)
Cr1 N1 C28 C26 175.4(4)
C25 C26 C28 N1 0.1(8)
C28 N1 C29 C27 1.9(8)
Cr1 N1 C29 C27 -175.5(4)
C25 C27 C29 N1 -0.1(9)
C32 Cr1 C30 O30 -47(46)
C33 Cr1 C30 O30 45(46)
C34 Cr1 C30 O30 -139(46)
C31 Cr1 C30 O30 132(46)
N1 Cr1 C30 O30 -44(50)
C30 Cr1 C31 O31 -4(7)
C32 Cr1 C31 O31 10(9)
C33 Cr1 C31 O31 86(7)
C34 Cr1 C31 O31 -94(7)
N1 Cr1 C31 O31 175(7)
C30 Cr1 C32 O32 24(9)
C33 Cr1 C32 O32 -67(9)
C34 Cr1 C32 O32 113(9)
C31 Cr1 C32 O32 10(10)
N1 Cr1 C32 O32 -156(9)
C30 Cr1 C33 O33 52(11)
C32 Cr1 C33 O33 139(11)
C34 Cr1 C33 O33 -44(13)
C31 Cr1 C33 O33 -36(11)
N1 Cr1 C33 O33 -130(11)
C30 Cr1 C34 O34 -12(16)
C32 Cr1 C34 O34 -99(16)
C33 Cr1 C34 O34 84(17)
C31 Cr1 C34 O34 76(16)
N1 Cr1 C34 O34 170(16)
C78 N50 Cr50 C80 73(7)
C79 N50 Cr50 C80 -103(7)
C78 N50 Cr50 C84 23.4(4)
C79 N50 Cr50 C84 -153.2(4)
C78 N50 Cr50 C82 114.5(4)
C79 N50 Cr50 C82 -62.1(4)
C78 N50 Cr50 C83 -156.8(4)
C79 N50 Cr50 C83 26.6(4)
C78 N50 Cr50 C81 -67.7(4)
C79 N50 Cr50 C81 115.7(4)
C57 Fe50 C51 C52 47.3(6)
C58 Fe50 C51 C52 83.9(4)
C59 Fe50 C51 C52 127.0(4)
C53 Fe50 C51 C52 -38.4(3)
C54 Fe50 C51 C52 -81.9(4)
C60 Fe50 C51 C52 166.8(3)
C55 Fe50 C51 C52 -119.3(5)
C56 Fe50 C51 C52 -159.4(11)
C57 Fe50 C51 C55 166.6(4)
C58 Fe50 C51 C55 -156.8(3)
C59 Fe50 C51 C55 -113.7(4)
C53 Fe50 C51 C55 80.9(3)
C52 Fe50 C51 C55 119.3(5)
C54 Fe50 C51 C55 37.4(3)
C60 Fe50 C51 C55 -73.9(4)
C56 Fe50 C51 C55 -40.1(13)
C55 C51 C52 C53 0.2(6)
Fe50 C51 C52 C53 59.9(4)
C55 C51 C52 Fe50 -59.6(3)
C57 Fe50 C52 C51 -155.1(3)
C58 Fe50 C52 C51 -111.9(4)
C59 Fe50 C52 C51 -73.4(4)
C53 Fe50 C52 C51 118.3(5)
C54 Fe50 C52 C51 80.8(3)
C60 Fe50 C52 C51 -53.2(12)
C55 Fe50 C52 C51 37.6(3)
C56 Fe50 C52 C51 173.1(4)
C57 Fe50 C52 C53 86.6(4)
C58 Fe50 C52 C53 129.8(4)
C59 Fe50 C52 C53 168.4(3)
C54 Fe50 C52 C53 -37.5(3)
C60 Fe50 C52 C53 -171.4(9)
C51 Fe50 C52 C53 -118.3(5)
C55 Fe50 C52 C53 -80.7(4)
C56 Fe50 C52 C53 54.9(6)
C51 C52 C53 C54 -0.2(6)
Fe50 C52 C53 C54 60.0(4)
C51 C52 C53 Fe50 -60.3(4)
C57 Fe50 C53 C54 131.7(3)
C58 Fe50 C53 C54 172.3(3)
C59 Fe50 C53 C54 -159.5(9)
C52 Fe50 C53 C54 -118.8(5)
C60 Fe50 C53 C54 57.4(6)
C51 Fe50 C53 C54 -80.9(3)
C55 Fe50 C53 C54 -37.1(3)
C56 Fe50 C53 C54 89.4(4)
C57 Fe50 C53 C52 -109.5(4)
C58 Fe50 C53 C52 -68.8(4)
C59 Fe50 C53 C52 -40.7(11)
C54 Fe50 C53 C52 118.8(5)
C60 Fe50 C53 C52 176.2(4)
C51 Fe50 C53 C52 37.9(3)
C55 Fe50 C53 C52 81.7(4)
C56 Fe50 C53 C52 -151.8(3)
C52 C53 C54 C55 0.1(6)
Fe50 C53 C54 C55 59.9(3)
C52 C53 C54 Fe50 -59.8(4)
C57 Fe50 C54 C55 173.3(3)
C58 Fe50 C54 C55 -146.5(9)
C59 Fe50 C54 C55 49.7(6)
C53 Fe50 C54 C55 -119.6(5)
C52 Fe50 C54 C55 -81.5(3)
C60 Fe50 C54 C55 88.3(4)
C51 Fe50 C54 C55 -37.8(3)
C56 Fe50 C54 C55 131.7(3)
C57 Fe50 C54 C53 -67.1(4)
C58 Fe50 C54 C53 -26.9(11)
C59 Fe50 C54 C53 169.2(5)
C52 Fe50 C54 C53 38.1(3)
C60 Fe50 C54 C53 -152.2(4)
C51 Fe50 C54 C53 81.7(4)
C55 Fe50 C54 C53 119.6(5)
C56 Fe50 C54 C53 -108.8(4)
C53 C54 C55 C51 0.0(6)
Fe50 C54 C55 C51 59.5(3)
C53 C54 C55 Fe50 -59.5(4)
C52 C51 C55 C54 -0.1(6)
Fe50 C51 C55 C54 -59.6(3)
C52 C51 C55 Fe50 59.4(4)
C57 Fe50 C55 C54 -25.7(11)
C58 Fe50 C55 C54 164.8(4)
C59 Fe50 C55 C54 -156.4(3)
C53 Fe50 C55 C54 37.3(3)
C52 Fe50 C55 C54 81.5(3)
C60 Fe50 C55 C54 -111.8(3)
C51 Fe50 C55 C54 118.9(4)
C56 Fe50 C55 C54 -69.8(4)
C57 Fe50 C55 C51 -144.6(10)
C58 Fe50 C55 C51 45.9(6)
C59 Fe50 C55 C51 84.7(4)
C53 Fe50 C55 C51 -81.6(4)
C52 Fe50 C55 C51 -37.4(3)
C54 Fe50 C55 C51 -118.9(4)
C60 Fe50 C55 C51 129.3(3)
C56 Fe50 C55 C51 171.3(3)
C58 Fe50 C56 C57 -38.3(3)
C59 Fe50 C56 C57 -81.8(3)
C53 Fe50 C56 C57 84.1(4)
C52 Fe50 C56 C57 47.3(5)
C54 Fe50 C56 C57 127.3(3)
C60 Fe50 C56 C57 -119.0(4)
C51 Fe50 C56 C57 -159.0(11)
C55 Fe50 C56 C57 167.1(3)
C57 Fe50 C56 C60 119.0(4)
C58 Fe50 C56 C60 80.6(3)
C59 Fe50 C56 C60 37.2(3)
C53 Fe50 C56 C60 -156.9(3)
C52 Fe50 C56 C60 166.2(4)
C54 Fe50 C56 C60 -113.7(3)
C51 Fe50 C56 C60 -40.0(13)
C55 Fe50 C56 C60 -73.9(4)
C57 Fe50 C56 C61 -122.0(6)
C58 Fe50 C56 C61 -160.3(6)
C59 Fe50 C56 C61 156.3(5)
C53 Fe50 C56 C61 -37.9(5)
C52 Fe50 C56 C61 -74.7(7)
C54 Fe50 C56 C61 5.4(5)
C60 Fe50 C56 C61 119.1(6)
C51 Fe50 C56 C61 79.0(13)
C55 Fe50 C56 C61 45.2(6)
C60 C56 C57 C58 1.2(5)
C61 C56 C57 C58 -179.2(4)
Fe50 C56 C57 C58 59.7(3)
C60 C56 C57 Fe50 -58.5(3)
C61 C56 C57 Fe50 121.1(5)
C58 Fe50 C57 C56 118.9(5)
C59 Fe50 C57 C56 81.6(3)
C53 Fe50 C57 C56 -112.5(3)
C52 Fe50 C57 C56 -155.3(3)
C54 Fe50 C57 C56 -74.3(4)
C60 Fe50 C57 C56 37.7(3)
C51 Fe50 C57 C56 173.1(4)
C55 Fe50 C57 C56 -53.3(11)
C59 Fe50 C57 C58 -37.3(3)
C53 Fe50 C57 C58 128.6(4)
C52 Fe50 C57 C58 85.8(4)
C54 Fe50 C57 C58 166.8(3)
C60 Fe50 C57 C58 -81.2(4)
C51 Fe50 C57 C58 54.2(6)
C55 Fe50 C57 C58 -172.2(9)
C56 Fe50 C57 C58 -118.9(5)
C56 C57 C58 C59 -1.2(6)
Fe50 C57 C58 C59 59.6(4)
C56 C57 C58 Fe50 -60.8(3)
C57 Fe50 C58 C59 -119.3(5)
C53 Fe50 C58 C59 169.8(4)
C52 Fe50 C58 C59 130.5(4)
C54 Fe50 C58 C59 -168.7(9)
C60 Fe50 C58 C59 -38.1(3)
C51 Fe50 C58 C59 88.6(4)
C55 Fe50 C58 C59 57.4(6)
C56 Fe50 C58 C59 -81.7(4)
C59 Fe50 C58 C57 119.3(5)
C53 Fe50 C58 C57 -71.0(4)
C52 Fe50 C58 C57 -110.2(4)
C54 Fe50 C58 C57 -49.4(11)
C60 Fe50 C58 C57 81.2(3)
C51 Fe50 C58 C57 -152.1(3)
C55 Fe50 C58 C57 176.7(4)
C56 Fe50 C58 C57 37.6(3)
C57 C58 C59 C60 0.7(6)
Fe50 C58 C59 C60 59.9(3)
C57 C58 C59 Fe50 -59.2(4)
C57 Fe50 C59 C58 38.1(3)
C53 Fe50 C59 C58 -35.3(11)
C52 Fe50 C59 C58 -67.9(5)
C54 Fe50 C59 C58 174.2(4)
C60 Fe50 C59 C58 118.6(5)
C51 Fe50 C59 C58 -108.7(4)
C55 Fe50 C59 C58 -151.6(3)
C56 Fe50 C59 C58 81.7(4)
C57 Fe50 C59 C60 -80.5(3)
C58 Fe50 C59 C60 -118.6(5)
C53 Fe50 C59 C60 -153.9(9)
C52 Fe50 C59 C60 173.5(3)
C54 Fe50 C59 C60 55.6(6)
C51 Fe50 C59 C60 132.7(3)
C55 Fe50 C59 C60 89.8(4)
C56 Fe50 C59 C60 -36.9(3)
C57 C56 C60 C59 -0.8(5)
C61 C56 C60 C59 179.6(4)
Fe50 C56 C60 C59 -58.9(3)
C57 C56 C60 Fe50 58.2(3)
C61 C56 C60 Fe50 -121.4(5)
C58 C59 C60 C56 0.0(6)
Fe50 C59 C60 C56 59.8(3)
C58 C59 C60 Fe50 -59.7(3)
C57 Fe50 C60 C56 -37.8(3)
C58 Fe50 C60 C56 -82.5(3)
C59 Fe50 C60 C56 -120.3(5)
C53 Fe50 C60 C56 46.8(6)
C52 Fe50 C60 C56 -145.0(10)
C54 Fe50 C60 C56 85.7(4)
C51 Fe50 C60 C56 171.4(3)
C55 Fe50 C60 C56 129.3(3)
C57 Fe50 C60 C59 82.5(4)
C58 Fe50 C60 C59 37.8(3)
C53 Fe50 C60 C59 167.0(4)
C52 Fe50 C60 C59 -24.7(12)
C54 Fe50 C60 C59 -154.1(3)
C51 Fe50 C60 C59 -68.4(4)
C55 Fe50 C60 C59 -110.4(4)
C56 Fe50 C60 C59 120.3(5)
C57 C56 C61 C62 12.4(8)
C60 C56 C61 C62 -168.1(5)
Fe50 C56 C61 C62 102.7(6)
C56 C61 C62 C63 179.7(4)
C61 C62 C63 C67 -9.8(8)
C61 C62 C63 C64 170.5(5)
C61 C62 C63 Fe51 -101.3(6)
C71 Fe51 C63 C67 158.9(6)
C66 Fe51 C63 C67 38.1(3)
C64 Fe51 C63 C67 119.5(4)
C70 Fe51 C63 C67 -43.6(7)
C69 Fe51 C63 C67 -79.7(4)
C65 Fe51 C63 C67 81.9(3)
C72 Fe51 C63 C67 -164.9(3)
C68 Fe51 C63 C67 -122.2(3)
C71 Fe51 C63 C64 39.4(8)
C66 Fe51 C63 C64 -81.4(3)
C70 Fe51 C63 C64 -163.0(5)
C67 Fe51 C63 C64 -119.5(4)
C69 Fe51 C63 C64 160.8(3)
C65 Fe51 C63 C64 -37.6(3)
C72 Fe51 C63 C64 75.6(4)
C68 Fe51 C63 C64 118.4(3)
C71 Fe51 C63 C62 -78.4(9)
C66 Fe51 C63 C62 160.8(6)
C64 Fe51 C63 C62 -117.8(6)
C70 Fe51 C63 C62 79.1(8)
C67 Fe51 C63 C62 122.7(6)
C69 Fe51 C63 C62 43.0(6)
C65 Fe51 C63 C62 -155.4(6)
C72 Fe51 C63 C62 -42.2(6)
C68 Fe51 C63 C62 0.5(5)
C67 C63 C64 C65 1.9(6)
C62 C63 C64 C65 -178.3(4)
Fe51 C63 C64 C65 60.2(4)
C67 C63 C64 Fe51 -58.3(3)
C62 C63 C64 Fe51 121.5(5)
C71 Fe51 C64 C65 75.2(4)
C66 Fe51 C64 C65 -37.6(3)
C70 Fe51 C64 C65 42.3(8)
C67 Fe51 C64 C65 -81.7(4)
C69 Fe51 C64 C65 -166.8(6)
C72 Fe51 C64 C65 117.1(4)
C68 Fe51 C64 C65 159.9(3)
C63 Fe51 C64 C65 -119.0(5)
C71 Fe51 C64 C63 -165.8(3)
C66 Fe51 C64 C63 81.4(3)
C70 Fe51 C64 C63 161.3(6)
C67 Fe51 C64 C63 37.3(3)
C69 Fe51 C64 C63 -47.8(7)
C65 Fe51 C64 C63 119.0(5)
C72 Fe51 C64 C63 -123.9(3)
C68 Fe51 C64 C63 -81.0(4)
C63 C64 C65 C66 -1.5(6)
Fe51 C64 C65 C66 59.1(4)
C63 C64 C65 Fe51 -60.6(4)
C71 Fe51 C65 C64 -123.1(4)
C66 Fe51 C65 C64 119.4(5)
C70 Fe51 C65 C64 -163.8(4)
C67 Fe51 C65 C64 81.4(4)
C69 Fe51 C65 C64 165.2(6)
C72 Fe51 C65 C64 -81.1(4)
C68 Fe51 C65 C64 -48.4(7)
C63 Fe51 C65 C64 37.9(3)
C71 Fe51 C65 C66 117.5(4)
C64 Fe51 C65 C66 -119.4(5)
C70 Fe51 C65 C66 76.8(4)
C67 Fe51 C65 C66 -38.0(3)
C69 Fe51 C65 C66 45.8(8)
C72 Fe51 C65 C66 159.5(4)
C68 Fe51 C65 C66 -167.8(5)
C63 Fe51 C65 C66 -81.5(4)
C64 C65 C66 C67 0.5(6)
Fe51 C65 C66 C67 59.7(4)
C64 C65 C66 Fe51 -59.2(4)
C71 Fe51 C66 C65 -80.1(4)
C64 Fe51 C66 C65 37.4(3)
C70 Fe51 C66 C65 -121.8(4)
C67 Fe51 C66 C65 119.0(5)
C69 Fe51 C66 C65 -163.1(3)
C72 Fe51 C66 C65 -47.3(7)
C68 Fe51 C66 C65 165.3(6)
C63 Fe51 C66 C65 81.3(4)
C71 Fe51 C66 C67 161.0(3)
C64 Fe51 C66 C67 -81.6(3)
C70 Fe51 C66 C67 119.3(4)
C69 Fe51 C66 C67 77.9(4)
C65 Fe51 C66 C67 -119.0(5)
C72 Fe51 C66 C67 -166.3(5)
C68 Fe51 C66 C67 46.3(8)
C63 Fe51 C66 C67 -37.6(3)
C64 C63 C67 C66 -1.6(6)
C62 C63 C67 C66 178.7(5)
Fe51 C63 C67 C66 -59.7(4)
C64 C63 C67 Fe51 58.1(3)
C62 C63 C67 Fe51 -121.6(5)
C65 C66 C67 C63 0.7(6)
Fe51 C66 C67 C63 60.5(3)
C65 C66 C67 Fe51 -59.9(4)
C71 Fe51 C67 C63 -163.3(5)
C66 Fe51 C67 C63 -118.8(5)
C64 Fe51 C67 C63 -37.6(3)
C70 Fe51 C67 C63 162.1(3)
C69 Fe51 C67 C63 119.3(3)
C65 Fe51 C67 C63 -81.1(3)
C72 Fe51 C67 C63 43.0(8)
C68 Fe51 C67 C63 77.7(4)
C71 Fe51 C67 C66 -44.5(7)
C64 Fe51 C67 C66 81.2(4)
C70 Fe51 C67 C66 -79.1(4)
C69 Fe51 C67 C66 -121.8(3)
C65 Fe51 C67 C66 37.7(3)
C72 Fe51 C67 C66 161.8(6)
C68 Fe51 C67 C66 -163.5(3)
C63 Fe51 C67 C66 118.8(5)
C71 Fe51 C68 C69 -80.9(3)
C66 Fe51 C68 C69 41.9(8)
C64 Fe51 C68 C69 161.6(3)
C70 Fe51 C68 C69 -37.6(3)
C67 Fe51 C68 C69 77.0(4)
C65 Fe51 C68 C69 -163.4(5)
C72 Fe51 C68 C69 -118.6(4)
C63 Fe51 C68 C69 118.8(3)
C71 Fe51 C68 C72 37.7(3)
C66 Fe51 C68 C72 160.5(7)
C64 Fe51 C68 C72 -79.8(4)
C70 Fe51 C68 C72 81.0(4)
C67 Fe51 C68 C72 -164.4(3)
C69 Fe51 C68 C72 118.6(4)
C65 Fe51 C68 C72 -44.8(7)
C63 Fe51 C68 C72 -122.6(3)
C71 Fe51 C68 C73 156.1(5)
C66 Fe51 C68 C73 -81.1(8)
C64 Fe51 C68 C73 38.6(5)
C70 Fe51 C68 C73 -160.6(5)
C67 Fe51 C68 C73 -46.0(5)
C69 Fe51 C68 C73 -123.0(6)
C65 Fe51 C68 C73 73.6(7)
C72 Fe51 C68 C73 118.4(6)
C63 Fe51 C68 C73 -4.2(5)
C72 C68 C69 C70 0.3(6)
C73 C68 C69 C70 177.5(5)
Fe51 C68 C69 C70 59.3(4)
C72 C68 C69 Fe51 -59.0(3)
C73 C68 C69 Fe51 118.2(5)
C71 Fe51 C69 C68 82.4(4)
C66 Fe51 C69 C68 -164.9(3)
C64 Fe51 C69 C68 -45.6(7)
C70 Fe51 C69 C68 119.5(5)
C67 Fe51 C69 C68 -122.6(3)
C65 Fe51 C69 C68 160.7(6)
C72 Fe51 C69 C68 38.4(3)
C63 Fe51 C69 C68 -80.5(4)
C71 Fe51 C69 C70 -37.2(4)
C66 Fe51 C69 C70 75.6(5)
C64 Fe51 C69 C70 -165.1(6)
C67 Fe51 C69 C70 117.9(4)
C65 Fe51 C69 C70 41.2(8)
C72 Fe51 C69 C70 -81.1(4)
C68 Fe51 C69 C70 -119.5(5)
C63 Fe51 C69 C70 160.0(4)
C68 C69 C70 C71 -0.7(6)
Fe51 C69 C70 C71 59.2(4)
C68 C69 C70 Fe51 -59.9(3)
C66 Fe51 C70 C71 117.1(4)
C64 Fe51 C70 C71 44.3(8)
C67 Fe51 C70 C71 159.3(4)
C69 Fe51 C70 C71 -119.6(5)
C65 Fe51 C70 C71 75.7(4)
C72 Fe51 C70 C71 -37.8(3)
C68 Fe51 C70 C71 -82.2(4)
C63 Fe51 C70 C71 -169.1(5)
C71 Fe51 C70 C69 119.6(5)
C66 Fe51 C70 C69 -123.3(4)
C64 Fe51 C70 C69 163.8(6)
C67 Fe51 C70 C69 -81.2(4)
C65 Fe51 C70 C69 -164.7(4)
C72 Fe51 C70 C69 81.8(4)
C68 Fe51 C70 C69 37.3(3)
C63 Fe51 C70 C69 -49.5(7)
C69 C70 C71 C72 0.8(6)
Fe51 C70 C71 C72 60.0(4)
C69 C70 C71 Fe51 -59.3(4)
C66 Fe51 C71 C70 -80.5(4)
C64 Fe51 C71 C70 -163.1(3)
C67 Fe51 C71 C70 -48.5(7)
C69 Fe51 C71 C70 37.7(3)
C65 Fe51 C71 C70 -122.4(4)
C72 Fe51 C71 C70 119.4(5)
C68 Fe51 C71 C70 81.2(4)
C63 Fe51 C71 C70 167.1(6)
C66 Fe51 C71 C72 160.2(3)
C64 Fe51 C71 C72 77.5(4)
C70 Fe51 C71 C72 -119.4(5)
C67 Fe51 C71 C72 -167.8(5)
C69 Fe51 C71 C72 -81.7(4)
C65 Fe51 C71 C72 118.3(4)
C68 Fe51 C71 C72 -38.1(3)
C63 Fe51 C71 C72 47.7(8)
C70 C71 C72 C68 -0.6(6)
Fe51 C71 C72 C68 59.4(3)
C70 C71 C72 Fe51 -60.0(4)
C69 C68 C72 C71 0.2(6)
C73 C68 C72 C71 -177.1(4)
Fe51 C68 C72 C71 -58.9(4)
C69 C68 C72 Fe51 59.1(3)
C73 C68 C72 Fe51 -118.2(5)
C66 Fe51 C72 C71 -45.7(7)
C64 Fe51 C72 C71 -121.7(4)
C70 Fe51 C72 C71 37.3(3)
C67 Fe51 C72 C71 164.2(6)
C69 Fe51 C72 C71 81.2(4)
C65 Fe51 C72 C71 -79.5(4)
C68 Fe51 C72 C71 119.0(5)
C63 Fe51 C72 C71 -163.1(3)
C71 Fe51 C72 C68 -119.0(5)
C66 Fe51 C72 C68 -164.7(5)
C64 Fe51 C72 C68 119.3(3)
C70 Fe51 C72 C68 -81.7(3)
C67 Fe51 C72 C68 45.2(8)
C69 Fe51 C72 C68 -37.7(3)
C65 Fe51 C72 C68 161.5(3)
C63 Fe51 C72 C68 77.9(4)
C69 C68 C73 C74 10.5(8)
C72 C68 C73 C74 -172.8(5)
Fe51 C68 C73 C74 100.2(5)
C68 C73 C74 C75 -178.3(4)
C73 C74 C75 C77 5.5(8)
C73 C74 C75 C76 -174.4(5)
C77 C75 C76 C78 -0.5(7)
C74 C75 C76 C78 179.4(5)
C76 C75 C77 C79 1.5(7)
C74 C75 C77 C79 -178.4(5)
C79 N50 C78 C76 0.7(7)
Cr50 N50 C78 C76 -176.2(4)
C75 C76 C78 N50 -0.6(8)
C78 N50 C79 C77 0.4(7)
Cr50 N50 C79 C77 177.4(4)
C75 C77 C79 N50 -1.6(8)
C84 Cr50 C80 O80 -35(13)
C82 Cr50 C80 O80 -126(13)
C83 Cr50 C80 O80 145(13)
C81 Cr50 C80 O80 56(13)
N50 Cr50 C80 O80 -85(16)
C80 Cr50 C81 O81 11(6)
C84 Cr50 C81 O81 98(6)
C82 Cr50 C81 O81 -50(10)
C83 Cr50 C81 O81 -78(6)
N50 Cr50 C81 O81 -171(6)
C80 Cr50 C82 O82 -11(20)
C84 Cr50 C82 O82 -99(20)
C83 Cr50 C82 O82 77(20)
C81 Cr50 C82 O82 49(23)
N50 Cr50 C82 O82 170(100)
C80 Cr50 C83 O88 5(10)
C84 Cr50 C83 O88 4(12)
C82 Cr50 C83 O88 -85(10)
C81 Cr50 C83 O88 93(10)
N50 Cr50 C83 O88 -174(9)
C80 Cr50 C84 O84 16(7)
C82 Cr50 C84 O84 106(7)
C83 Cr50 C84 O84 17(9)
C81 Cr50 C84 O84 -73(7)
N50 Cr50 C84 O84 -166(7)
